data_7709441
loop_
_publ_author_name
'Lu, Huangjie'
'Zheng, Zhaofa'
'Qiu, Jie'
'Qian, Yuan'
'Wang, Jian-Qiang'
'Lin, Jian'

_publ_section_title
;
 Unveiling the new function of uranyl molecular clusters as fluorometric
 sensors for UV and X-ray dosimetry.
;
_journal_issue 8
_journal_name_full 'Dalton transactions (Cambridge, England : 2003)'
_journal_page_first 3041
_journal_page_last 3045
_journal_paper_doi 10.1039/d1dt04225d
_journal_volume 51
_journal_year 2022
_chemical_formula_moiety '2(C37 N6 O11 U3), 3(O)'
_chemical_formula_sum 'C74 N12 O25 U6'
_chemical_formula_weight 2886.05
_chemical_melting_point ?
_chemical_name_common 'Uranyl phen'
_space_group_crystal_system triclinic
_space_group_IT_number 2
_space_group_name_Hall '-P 1'
_space_group_name_H-M_alt 'P -1'
_audit_creation_date 2021-11-12
_audit_creation_method
;
Olex2 1.3
(compiled 2020.11.12 svn.r5f609507 for OlexSys, GUI svn.r6272)
;
_audit_update_record
;
2022-01-24 deposited with the CCDC.	2022-01-26 downloaded from the CCDC.
;
_cell_angle_alpha 93.371(13)
_cell_angle_beta 95.937(12)
_cell_angle_gamma 104.737(12)
_cell_formula_units_Z 1
_cell_length_a 11.781(4)
_cell_length_b 12.086(5)
_cell_length_c 18.056(7)
_cell_measurement_reflns_used 8585
_cell_measurement_temperature 296(2)
_cell_measurement_theta_max 54.653
_cell_measurement_theta_min 4.939
_cell_volume 2463.3(16)
_computing_cell_refinement 'Bruker SAINT'
_computing_data_collection 'Bruker APEX3'
_computing_data_reduction 'Bruker SAINT'
_computing_molecular_graphics 'Olex2 1.3 (Dolomanov et al., 2009)'
_computing_publication_material 'Olex2 1.3 (Dolomanov et al., 2009)'
_computing_structure_refinement 'XL  (Sheldrick, 2008)'
_computing_structure_solution 'SHELXS-97 (Sheldrick 2008)'
_diffrn_ambient_temperature 296.15
_diffrn_measured_fraction_theta_full 0.998
_diffrn_measured_fraction_theta_max 0.993
_diffrn_measurement_device_type 'Bruker APEX-II CCD'
_diffrn_measurement_method '0.5 wide w/ exposures'
_diffrn_radiation_type MoK\a
_diffrn_radiation_wavelength 0.71073
_diffrn_reflns_av_R_equivalents 0.0515
_diffrn_reflns_av_unetI/netI 0.0312
_diffrn_reflns_Laue_measured_fraction_full 0.998
_diffrn_reflns_Laue_measured_fraction_max 0.993
_diffrn_reflns_limit_h_max 15
_diffrn_reflns_limit_h_min -15
_diffrn_reflns_limit_k_max 15
_diffrn_reflns_limit_k_min -15
_diffrn_reflns_limit_l_max 23
_diffrn_reflns_limit_l_min -23
_diffrn_reflns_number 111311
_diffrn_reflns_point_group_measured_fraction_full 0.998
_diffrn_reflns_point_group_measured_fraction_max 0.993
_diffrn_reflns_theta_full 25.242
_diffrn_reflns_theta_max 27.583
_diffrn_reflns_theta_min 2.157
_exptl_absorpt_coefficient_mu 9.892
_exptl_absorpt_correction_T_max 0.821
_exptl_absorpt_correction_T_min 0.558
_exptl_absorpt_correction_type multi-scan
_exptl_absorpt_process_details SHELTXPREP
_exptl_crystal_colour yellow
_exptl_crystal_density_diffrn 1.945
_exptl_crystal_description block
_exptl_crystal_F_000 1281
_exptl_crystal_size_max 0.08
_exptl_crystal_size_mid 0.05
_exptl_crystal_size_min 0.02
_refine_diff_density_max 3.913
_refine_diff_density_min -1.538
_refine_diff_density_rms 0.223
_refine_ls_extinction_method none
_refine_ls_goodness_of_fit_ref 1.062
_refine_ls_hydrogen_treatment undef
_refine_ls_matrix_type full
_refine_ls_number_parameters 524
_refine_ls_number_reflns 11336
_refine_ls_number_restraints 0
_refine_ls_restrained_S_all 1.062
_refine_ls_R_factor_all 0.0454
_refine_ls_R_factor_gt 0.0360
_refine_ls_shift/su_max 0.002
_refine_ls_shift/su_mean 0.000
_refine_ls_structure_factor_coef Fsqd
_refine_ls_weighting_details 'w=1/[\s^2^(Fo^2^)+(0.0542P)^2^+17.9618P] where P=(Fo^2^+2Fc^2^)/3'
_refine_ls_weighting_scheme calc
_refine_ls_wR_factor_gt 0.1007
_refine_ls_wR_factor_ref 0.1068
_reflns_Friedel_coverage 0.000
_reflns_number_gt 9611
_reflns_number_total 11336
_reflns_threshold_expression 'I > 2\s(I)'
_cod_data_source_file d1dt04225d2.cif
_cod_data_source_block Uphen2
_cod_depositor_comments
;
The following automatic conversions were performed:

data item '_chemical_melting_point' value 'N/a' was changed to '?' --
the value is undefined or not given.

Automatic conversion script
Id: cif_fix_values 7556 2019-12-06 15:28:31Z antanas 

 Adding full bibliography for 7709440--7709441.cif.
;
_cod_original_cell_volume 2463.5(16)
_cod_database_code 7709441
_shelxl_version_number 2014-3
_shelx_space_group_comment
;
The symmetry employed for this shelxl refinement is uniquely defined
by the following loop, which should always be used as a source of
symmetry information in preference to the above space-group names.
They are only intended as comments.
;
_olex2_refinement_description
;
;
_smtbx_masks_void_probe_radius 1.2
_smtbx_masks_void_truncation_radius 1.2
_olex2_submission_special_instructions 'No special instructions were received'

loop_
_space_group_symop_operation_xyz
'x, y, z'
'-x, -y, -z'

loop_
_atom_site_label
_atom_site_type_symbol
_atom_site_fract_x
_atom_site_fract_y
_atom_site_fract_z
_atom_site_U_iso_or_equiv
_atom_site_adp_type
_atom_site_occupancy
_atom_site_site_symmetry_order
_atom_site_calc_flag
_atom_site_refinement_flags_posn
_atom_site_refinement_flags_adp
_atom_site_refinement_flags_occupancy
_atom_site_disorder_assembly
_atom_site_disorder_group
U1 U 0.28426(2) 0.55006(2) 0.78729(2) 0.02337(7) Uani 1 1 d . . . . .
U2 U 0.27005(2) 0.68345(2) 0.60818(2) 0.02426(7) Uani 1 1 d . . . . .
U3 U -0.02734(2) 0.49480(2) 0.70129(2) 0.02360(7) Uani 1 1 d . . . . .
O1 O 0.1589(4) 0.5955(4) 0.6936(3) 0.0268(10) Uani 1 1 d . . . . .
O2 O 0.0919(4) 0.4677(5) 0.8080(3) 0.0287(11) Uani 1 1 d . . . . .
O3 O 0.2866(5) 0.5499(5) 0.5683(3) 0.0355(12) Uani 1 1 d . . . . .
O4 O 0.3967(4) 0.6777(5) 0.7150(3) 0.0300(11) Uani 1 1 d . . . . .
O5 O 0.2852(5) 0.4266(5) 0.7286(3) 0.0314(11) Uani 1 1 d . . . . .
O6 O -0.0634(5) 0.6047(5) 0.7576(3) 0.0385(13) Uani 1 1 d . . . . .
O7 O -0.0034(5) 0.3781(5) 0.6456(3) 0.0360(12) Uani 1 1 d . . . . .
O8 O 0.2888(5) 0.6671(5) 0.8527(3) 0.0356(12) Uani 1 1 d . . . . .
O9 O 0.2607(5) 0.8204(5) 0.6445(3) 0.0372(13) Uani 1 1 d . . . . .
O10 O 0.0833(5) 0.6463(6) 0.5367(3) 0.0494(17) Uani 1 1 d . . . . .
O11 O -0.0705(5) 0.5905(6) 0.5957(3) 0.0518(17) Uani 1 1 d . . . . .
N1 N 0.4886(5) 0.7603(5) 0.5732(3) 0.0303(13) Uani 1 1 d . . . . .
N2 N 0.5026(5) 0.5542(6) 0.8405(3) 0.0297(13) Uani 1 1 d . . . . .
N3 N 0.3128(6) 0.4154(6) 0.8938(3) 0.0319(14) Uani 1 1 d . . . . .
N4 N -0.1548(5) 0.3274(5) 0.7686(4) 0.0310(14) Uani 1 1 d . . . . .
N5 N 0.2999(6) 0.7934(5) 0.4842(3) 0.0293(13) Uani 1 1 d . . . . .
N6 N -0.2622(5) 0.4317(5) 0.6633(3) 0.0284(13) Uani 1 1 d . . . . .
C1 C 0.5961(7) 0.6239(7) 0.8162(4) 0.0338(17) Uani 1 1 d . . . . .
C2 C 0.4236(7) 0.4027(6) 0.9156(4) 0.0304(16) Uani 1 1 d . . . . .
C3 C -0.5103(7) 0.3900(8) 0.6422(4) 0.0375(18) Uani 1 1 d . . . . .
C4 C 0.2211(8) 0.3470(7) 0.9213(5) 0.0401(19) Uani 1 1 d . . . . .
C5 C 0.5799(7) 0.7400(8) 0.6140(5) 0.0399(19) Uani 1 1 d . . . . .
C6 C -0.3323(6) 0.3611(6) 0.7072(4) 0.0280(15) Uani 1 1 d . . . . .
C7 C 0.5218(7) 0.4750(6) 0.8884(4) 0.0298(16) Uani 1 1 d . . . . .
C8 C -0.4559(6) 0.3390(6) 0.6981(4) 0.0294(16) Uani 1 1 d . . . . .
C9 C -0.2750(7) 0.3047(6) 0.7620(4) 0.0276(15) Uani 1 1 d . . . . .
C10 C 0.7126(7) 0.6175(8) 0.8349(5) 0.0393(19) Uani 1 1 d . . . . .
C11 C -0.4417(7) 0.4598(8) 0.5982(4) 0.0379(18) Uani 1 1 d . . . . .
C12 C 0.6978(8) 0.7740(9) 0.5974(6) 0.048(2) Uani 1 1 d . . . . .
C13 C 0.4112(7) 0.8384(6) 0.4657(4) 0.0276(15) Uani 1 1 d . . . . .
C14 C 0.2081(8) 0.8159(7) 0.4427(4) 0.0363(18) Uani 1 1 d . . . . .
C15 C 0.5101(7) 0.8181(6) 0.5114(4) 0.0298(16) Uani 1 1 d . . . . .
C16 C 0.2316(9) 0.2619(8) 0.9687(5) 0.046(2) Uani 1 1 d . . . . .
C17 C -0.1033(8) 0.2661(7) 0.8128(5) 0.044(2) Uani 1 1 d . . . . .
C18 C 0.4398(8) 0.3193(7) 0.9652(4) 0.0375(18) Uani 1 1 d . . . . .
C19 C -0.3176(7) 0.4785(7) 0.6099(4) 0.0359(18) Uani 1 1 d . . . . .
C20 C 0.3410(9) 0.2482(7) 0.9914(5) 0.047(2) Uani 1 1 d . . . . .
C21 C 0.6366(7) 0.4648(7) 0.9101(4) 0.0344(17) Uani 1 1 d . . . . .
C22 C -0.5229(7) 0.2620(7) 0.7446(5) 0.0392(19) Uani 1 1 d . . . . .
C23 C 0.7195(7) 0.8349(8) 0.5353(5) 0.042(2) Uani 1 1 d . . . . .
C24 C 0.7325(7) 0.5381(9) 0.8825(5) 0.047(2) Uani 1 1 d . . . . .
C25 C -0.0231(7) 0.6236(8) 0.5385(5) 0.0397(19) Uani 1 1 d . . . . .
C26 C 0.6249(7) 0.8591(6) 0.4915(4) 0.0346(18) Uani 1 1 d . . . . .
C27 C 0.5510(8) 0.9493(7) 0.3878(5) 0.040(2) Uani 1 1 d . . . . .
C28 C 0.4306(7) 0.9047(6) 0.4043(4) 0.0312(17) Uani 1 1 d . . . . .
C29 C -0.3435(7) 0.2248(6) 0.8031(4) 0.0336(17) Uani 1 1 d . . . . .
C30 C -0.4712(8) 0.2063(7) 0.7943(5) 0.0398(19) Uani 1 1 d . . . . .
C31 C 0.5610(9) 0.3116(7) 0.9872(5) 0.042(2) Uani 1 1 d . . . . .
C32 C 0.3318(8) 0.9281(6) 0.3624(4) 0.0367(18) Uani 1 1 d . . . . .
C33 C -0.2853(9) 0.1642(8) 0.8510(5) 0.047(2) Uani 1 1 d . . . . .
C34 C 0.6435(8) 0.9263(7) 0.4288(5) 0.043(2) Uani 1 1 d . . . . .
C35 C -0.1638(9) 0.1832(8) 0.8544(5) 0.054(3) Uani 1 1 d . . . . .
C36 C 0.6530(9) 0.3805(8) 0.9616(5) 0.047(2) Uani 1 1 d . . . . .
C37 C 0.2211(8) 0.8837(7) 0.3811(5) 0.0411(19) Uani 1 1 d . . . . .
OW1 O 0.5239(8) 0.8881(7) 0.7893(6) 0.084(3) Uani 1 1 d . . . . .
OW2 O 1.0000 0.5000 1.0000 0.102(4) Uiso 1 2 d S . P . .

loop_
_atom_site_aniso_label
_atom_site_aniso_U_11
_atom_site_aniso_U_22
_atom_site_aniso_U_33
_atom_site_aniso_U_23
_atom_site_aniso_U_13
_atom_site_aniso_U_12
U1 0.01989(13) 0.02964(14) 0.02075(13) 0.00573(10) 0.00433(9) 0.00533(10)
U2 0.02053(13) 0.02877(14) 0.02155(13) 0.00667(10) 0.00527(9) 0.00091(10)
U3 0.01856(13) 0.02878(14) 0.02310(13) 0.00535(10) 0.00518(9) 0.00385(10)
O1 0.020(2) 0.034(3) 0.025(2) 0.009(2) 0.0044(19) 0.002(2)
O2 0.022(2) 0.041(3) 0.022(2) 0.011(2) 0.0066(19) 0.005(2)
O3 0.033(3) 0.037(3) 0.036(3) 0.001(2) 0.011(2) 0.005(2)
O4 0.021(2) 0.041(3) 0.025(3) 0.010(2) 0.004(2) 0.003(2)
O5 0.029(3) 0.036(3) 0.032(3) 0.003(2) 0.006(2) 0.013(2)
O6 0.036(3) 0.036(3) 0.048(3) 0.006(3) 0.015(3) 0.014(2)
O7 0.032(3) 0.038(3) 0.035(3) -0.007(2) 0.007(2) 0.005(2)
O8 0.042(3) 0.032(3) 0.029(3) 0.001(2) 0.002(2) 0.006(2)
O9 0.041(3) 0.033(3) 0.040(3) 0.012(2) 0.014(3) 0.008(2)
O10 0.022(3) 0.082(5) 0.037(3) 0.026(3) 0.003(2) -0.005(3)
O11 0.031(3) 0.082(5) 0.045(4) 0.035(3) 0.010(3) 0.012(3)
N1 0.029(3) 0.029(3) 0.030(3) 0.001(3) 0.008(3) 0.002(3)
N2 0.023(3) 0.039(3) 0.027(3) -0.001(3) -0.002(2) 0.009(3)
N3 0.031(3) 0.041(4) 0.025(3) 0.003(3) 0.000(3) 0.013(3)
N4 0.027(3) 0.030(3) 0.033(3) 0.007(3) 0.000(3) 0.003(3)
N5 0.034(3) 0.030(3) 0.022(3) 0.003(2) 0.007(3) 0.003(3)
N6 0.025(3) 0.035(3) 0.025(3) 0.003(3) 0.005(2) 0.008(3)
C1 0.023(4) 0.045(5) 0.033(4) 0.007(3) 0.005(3) 0.009(3)
C2 0.041(4) 0.032(4) 0.022(3) 0.000(3) -0.001(3) 0.019(3)
C3 0.026(4) 0.050(5) 0.033(4) -0.010(4) 0.001(3) 0.008(4)
C4 0.043(5) 0.041(5) 0.037(4) 0.012(4) 0.008(4) 0.008(4)
C5 0.024(4) 0.052(5) 0.043(5) 0.005(4) 0.008(3) 0.006(4)
C6 0.023(3) 0.028(4) 0.031(4) -0.004(3) 0.006(3) 0.001(3)
C7 0.038(4) 0.031(4) 0.020(3) -0.005(3) -0.003(3) 0.012(3)
C8 0.026(4) 0.028(4) 0.032(4) -0.010(3) 0.009(3) 0.003(3)
C9 0.033(4) 0.020(3) 0.023(3) -0.003(3) 0.006(3) -0.006(3)
C10 0.027(4) 0.050(5) 0.040(5) -0.002(4) -0.003(3) 0.011(4)
C11 0.034(4) 0.053(5) 0.028(4) -0.001(4) 0.001(3) 0.016(4)
C12 0.033(4) 0.057(6) 0.057(6) 0.005(5) 0.015(4) 0.011(4)
C13 0.036(4) 0.021(3) 0.023(3) 0.001(3) 0.014(3) -0.001(3)
C14 0.046(5) 0.031(4) 0.025(4) 0.004(3) -0.004(3) 0.000(3)
C15 0.031(4) 0.026(4) 0.030(4) -0.005(3) 0.014(3) -0.001(3)
C16 0.054(6) 0.042(5) 0.038(5) 0.011(4) 0.007(4) 0.005(4)
C17 0.041(5) 0.031(4) 0.051(5) 0.012(4) -0.005(4) -0.003(4)
C18 0.057(5) 0.035(4) 0.024(4) 0.003(3) -0.002(4) 0.022(4)
C19 0.032(4) 0.050(5) 0.026(4) 0.004(3) 0.002(3) 0.012(4)
C20 0.067(6) 0.035(5) 0.038(5) 0.010(4) 0.003(4) 0.013(4)
C21 0.040(4) 0.037(4) 0.029(4) -0.006(3) -0.004(3) 0.020(4)
C22 0.031(4) 0.034(4) 0.047(5) -0.010(4) 0.014(4) -0.001(3)
C23 0.031(4) 0.043(5) 0.048(5) -0.001(4) 0.017(4) 0.002(4)
C24 0.029(4) 0.066(6) 0.042(5) -0.018(4) -0.007(4) 0.015(4)
C25 0.025(4) 0.051(5) 0.044(5) 0.016(4) 0.014(3) 0.006(4)
C26 0.034(4) 0.027(4) 0.036(4) -0.007(3) 0.016(3) -0.005(3)
C27 0.058(6) 0.024(4) 0.033(4) -0.006(3) 0.024(4) -0.004(4)
C28 0.045(5) 0.019(3) 0.024(4) -0.001(3) 0.014(3) -0.003(3)
C29 0.039(4) 0.023(4) 0.033(4) -0.001(3) 0.011(3) -0.003(3)
C30 0.042(5) 0.033(4) 0.038(4) -0.001(3) 0.018(4) -0.006(4)
C31 0.062(6) 0.035(4) 0.032(4) 0.001(3) -0.007(4) 0.024(4)
C32 0.051(5) 0.026(4) 0.029(4) 0.003(3) 0.010(4) -0.001(3)
C33 0.054(6) 0.039(5) 0.035(4) 0.003(4) 0.001(4) -0.008(4)
C34 0.046(5) 0.032(4) 0.044(5) -0.005(4) 0.027(4) -0.009(4)
C35 0.055(6) 0.045(5) 0.048(5) 0.019(4) -0.008(4) -0.007(4)
C36 0.057(6) 0.040(5) 0.045(5) -0.009(4) -0.015(4) 0.023(4)
C37 0.056(5) 0.027(4) 0.037(4) 0.005(3) 0.007(4) 0.004(4)
OW1 0.080(6) 0.045(4) 0.110(7) 0.003(4) -0.004(5) -0.006(4)

loop_
_atom_type_symbol
_atom_type_description
_atom_type_scat_dispersion_real
_atom_type_scat_dispersion_imag
_atom_type_scat_source
C C 0.0033 0.0016 'International Tables Vol C Tables 4.2.6.8 and 6.1.1.4'
N N 0.0061 0.0033 'International Tables Vol C Tables 4.2.6.8 and 6.1.1.4'
O O 0.0106 0.0060 'International Tables Vol C Tables 4.2.6.8 and 6.1.1.4'
U U -9.6767 9.6646 'International Tables Vol C Tables 4.2.6.8 and 6.1.1.4'
H H 0.0000 0.0000 'International Tables Vol C Tables 4.2.6.8 and 6.1.1.4'

loop_
_geom_angle_atom_site_label_1
_geom_angle_atom_site_label_2
_geom_angle_atom_site_label_3
_geom_angle
_geom_angle_site_symmetry_1
_geom_angle_site_symmetry_3
_geom_angle_publ_flag
U2 U1 U3 69.565(16) . . ?
O1 U1 U2 35.52(11) . . ?
O1 U1 U3 34.84(11) . . ?
O1 U1 O4 71.30(17) . . ?
O1 U1 N2 147.87(18) . . ?
O1 U1 N3 147.88(19) . . ?
O2 U1 U2 107.14(12) . . ?
O2 U1 U3 37.65(12) . . ?
O2 U1 O1 71.89(17) . . ?
O2 U1 O4 142.68(18) . . ?
O2 U1 N2 139.85(19) . . ?
O2 U1 N3 77.61(19) . . ?
O4 U1 U2 37.26(12) . . ?
O4 U1 U3 106.11(12) . . ?
O4 U1 N2 77.42(19) . . ?
O4 U1 N3 139.71(19) . . ?
O5 U1 U2 83.42(17) . . ?
O5 U1 U3 84.53(17) . . ?
O5 U1 O1 88.3(2) . . ?
O5 U1 O2 91.0(2) . . ?
O5 U1 O4 93.8(2) . . ?
O5 U1 N2 86.6(2) . . ?
O5 U1 N3 82.3(2) . . ?
O8 U1 U2 101.55(18) . . ?
O8 U1 U3 98.83(19) . . ?
O8 U1 O1 96.8(2) . . ?
O8 U1 O2 89.2(2) . . ?
O8 U1 O4 89.2(2) . . ?
O8 U1 O5 174.7(2) . . ?
O8 U1 N2 89.8(2) . . ?
O8 U1 N3 92.6(2) . . ?
N2 U1 U2 112.35(14) . . ?
N2 U1 U3 170.62(14) . . ?
N2 U1 N3 62.3(2) . . ?
N3 U1 U2 165.07(14) . . ?
N3 U1 U3 113.34(14) . . ?
O1 U2 U1 36.41(12) . . ?
O1 U2 O4 72.06(17) . . ?
O1 U2 O10 81.83(18) . . ?
O1 U2 N1 145.20(19) . . ?
O1 U2 N5 153.09(18) . . ?
O3 U2 U1 84.48(18) . . ?
O3 U2 O1 92.3(2) . . ?
O3 U2 O4 91.6(2) . . ?
O3 U2 O10 89.1(3) . . ?
O3 U2 N1 82.2(2) . . ?
O3 U2 N5 95.6(2) . . ?
O4 U2 U1 37.16(12) . . ?
O4 U2 O10 153.89(18) . . ?
O4 U2 N1 73.78(18) . . ?
O4 U2 N5 133.15(18) . . ?
O9 U2 U1 97.94(18) . . ?
O9 U2 O1 91.2(2) . . ?
O9 U2 O3 176.4(2) . . ?
O9 U2 O4 88.7(2) . . ?
O9 U2 O10 92.1(3) . . ?
O9 U2 N1 94.5(2) . . ?
O9 U2 N5 81.6(2) . . ?
O10 U2 U1 117.14(13) . . ?
O10 U2 N1 132.06(19) . . ?
O10 U2 N5 72.64(19) . . ?
N1 U2 U1 108.80(14) . . ?
N1 U2 N5 61.60(19) . . ?
N5 U2 U1 170.20(14) . . ?
O1 U3 U1 36.06(12) . . ?
O1 U3 O2 72.30(17) . . ?
O1 U3 O11 83.09(19) . . ?
O1 U3 N4 143.12(18) . . ?
O1 U3 N6 155.25(18) . . ?
O2 U3 U1 36.84(11) . . ?
O2 U3 O11 154.2(2) . . ?
O2 U3 N4 72.48(18) . . ?
O2 U3 N6 131.66(17) . . ?
O6 U3 U1 96.41(19) . . ?
O6 U3 O1 95.2(2) . . ?
O6 U3 O2 87.0(2) . . ?
O6 U3 O11 87.8(3) . . ?
O6 U3 N4 93.5(2) . . ?
O6 U3 N6 81.9(2) . . ?
O7 U3 U1 87.33(18) . . ?
O7 U3 O1 89.5(2) . . ?
O7 U3 O2 94.4(2) . . ?
O7 U3 O6 175.3(2) . . ?
O7 U3 O11 92.9(3) . . ?
O7 U3 N4 82.6(2) . . ?
O7 U3 N6 93.9(2) . . ?
O11 U3 U1 119.14(15) . . ?
O11 U3 N4 133.1(2) . . ?
O11 U3 N6 72.28(19) . . ?
N4 U3 U1 107.33(14) . . ?
N4 U3 N6 61.57(19) . . ?
N6 U3 U1 168.47(13) . . ?
U2 O1 U1 108.07(19) . . ?
U3 O1 U1 109.10(19) . . ?
U3 O1 U2 139.6(2) . . ?
U1 O2 U3 105.51(18) . . ?
U1 O4 U2 105.59(19) . . ?
C25 O10 U2 145.4(6) . . ?
C25 O11 U3 137.6(6) . . ?
C5 N1 U2 120.9(5) . . ?
C5 N1 C15 117.6(7) . . ?
C15 N1 U2 121.4(5) . . ?
C1 N2 U1 121.6(5) . . ?
C1 N2 C7 118.5(6) . . ?
C7 N2 U1 119.6(5) . . ?
C2 N3 U1 119.4(5) . . ?
C4 N3 U1 122.4(5) . . ?
C4 N3 C2 117.7(7) . . ?
C9 N4 U3 121.3(5) . . ?
C17 N4 U3 120.8(5) . . ?
C17 N4 C9 117.8(7) . . ?
C13 N5 U2 120.3(5) . . ?
C14 N5 U2 121.2(5) . . ?
C14 N5 C13 118.1(6) . . ?
C6 N6 U3 119.2(5) . . ?
C19 N6 U3 123.2(5) . . ?
C19 N6 C6 116.9(6) . . ?
N2 C1 C10 123.3(8) . . ?
N3 C2 C7 118.7(7) . . ?
N3 C2 C18 120.8(8) . . ?
C7 C2 C18 120.5(7) . . ?
C11 C3 C8 119.0(7) . . ?
N3 C4 C16 123.9(8) . . ?
N1 C5 C12 124.3(8) . . ?
N6 C6 C8 122.6(7) . . ?
N6 C6 C9 117.7(6) . . ?
C8 C6 C9 119.7(7) . . ?
N2 C7 C2 118.8(7) . . ?
N2 C7 C21 121.1(7) . . ?
C21 C7 C2 120.1(7) . . ?
C3 C8 C6 118.9(7) . . ?
C3 C8 C22 121.9(7) . . ?
C6 C8 C22 119.2(7) . . ?
N4 C9 C6 117.9(6) . . ?
N4 C9 C29 122.4(7) . . ?
C29 C9 C6 119.6(7) . . ?
C24 C10 C1 118.5(8) . . ?
C3 C11 C19 119.5(8) . . ?
C23 C12 C5 117.9(9) . . ?
N5 C13 C15 118.4(6) . . ?
N5 C13 C28 121.8(7) . . ?
C28 C13 C15 119.8(7) . . ?
N5 C14 C37 123.2(8) . . ?
N1 C15 C13 118.2(6) . . ?
N1 C15 C26 122.5(7) . . ?
C26 C15 C13 119.3(7) . . ?
C20 C16 C4 119.4(8) . . ?
N4 C17 C35 123.9(9) . . ?
C2 C18 C31 118.0(8) . . ?
C20 C18 C2 119.5(8) . . ?
C20 C18 C31 122.5(7) . . ?
N6 C19 C11 123.2(7) . . ?
C16 C20 C18 118.7(8) . . ?
C7 C21 C36 119.3(8) . . ?
C24 C21 C7 118.9(8) . . ?
C24 C21 C36 121.8(8) . . ?
C30 C22 C8 121.8(8) . . ?
C12 C23 C26 119.3(7) . . ?
C10 C24 C21 119.6(8) . . ?
O10 C25 O11 122.8(8) . . ?
C15 C26 C34 120.2(8) . . ?
C23 C26 C15 118.4(7) . . ?
C23 C26 C34 121.4(7) . . ?
C34 C27 C28 121.4(7) . . ?
C13 C28 C27 118.8(8) . . ?
C13 C28 C32 118.5(7) . . ?
C32 C28 C27 122.6(7) . . ?
C9 C29 C30 119.5(8) . . ?
C9 C29 C33 117.9(8) . . ?
C33 C29 C30 122.5(7) . . ?
C22 C30 C29 120.0(7) . . ?
C36 C31 C18 121.2(8) . . ?
C37 C32 C28 119.6(7) . . ?
C35 C33 C29 119.3(8) . . ?
C27 C34 C26 120.3(7) . . ?
C17 C35 C33 118.5(9) . . ?
C31 C36 C21 121.0(8) . . ?
C32 C37 C14 118.7(8) . . ?

loop_
_geom_bond_atom_site_label_1
_geom_bond_atom_site_label_2
_geom_bond_distance
_geom_bond_site_symmetry_2
_geom_bond_publ_flag
U1 U2 3.7047(12) . ?
U1 U3 3.7129(13) . ?
U1 O1 2.313(5) . ?
U1 O2 2.310(5) . ?
U1 O4 2.323(5) . ?
U1 O5 1.782(5) . ?
U1 O8 1.775(5) . ?
U1 N2 2.638(6) . ?
U1 N3 2.641(6) . ?
U2 O1 2.264(5) . ?
U2 O3 1.792(5) . ?
U2 O4 2.328(5) . ?
U2 O9 1.778(6) . ?
U2 O10 2.356(6) . ?
U2 N1 2.660(6) . ?
U2 N5 2.679(6) . ?
U3 O1 2.245(5) . ?
U3 O2 2.354(5) . ?
U3 O6 1.787(5) . ?
U3 O7 1.782(5) . ?
U3 O11 2.365(6) . ?
U3 N4 2.635(6) . ?
U3 N6 2.680(6) . ?
O10 C25 1.218(9) . ?
O11 C25 1.261(10) . ?
N1 C5 1.323(11) . ?
N1 C15 1.363(10) . ?
N2 C1 1.338(10) . ?
N2 C7 1.371(10) . ?
N3 C2 1.373(10) . ?
N3 C4 1.343(11) . ?
N4 C9 1.364(10) . ?
N4 C17 1.324(10) . ?
N5 C13 1.369(9) . ?
N5 C14 1.346(10) . ?
N6 C6 1.376(9) . ?
N6 C19 1.340(10) . ?
C1 C10 1.402(11) . ?
C2 C7 1.413(11) . ?
C2 C18 1.422(10) . ?
C3 C8 1.397(12) . ?
C3 C11 1.364(12) . ?
C4 C16 1.396(12) . ?
C5 C12 1.414(11) . ?
C6 C8 1.401(10) . ?
C6 C9 1.441(11) . ?
C7 C21 1.408(11) . ?
C8 C22 1.432(11) . ?
C9 C29 1.395(10) . ?
C10 C24 1.374(13) . ?
C11 C19 1.412(11) . ?
C12 C23 1.386(13) . ?
C13 C15 1.439(11) . ?
C13 C28 1.409(10) . ?
C14 C37 1.419(11) . ?
C15 C26 1.409(10) . ?
C16 C20 1.365(14) . ?
C17 C35 1.383(12) . ?
C18 C20 1.403(13) . ?
C18 C31 1.469(12) . ?
C21 C24 1.403(13) . ?
C21 C36 1.454(12) . ?
C22 C30 1.340(13) . ?
C23 C26 1.402(12) . ?
C26 C34 1.434(12) . ?
C27 C28 1.451(12) . ?
C27 C34 1.352(14) . ?
C28 C32 1.421(12) . ?
C29 C30 1.454(12) . ?
C29 C33 1.401(13) . ?
C31 C36 1.331(14) . ?
C32 C37 1.362(12) . ?
C33 C35 1.384(14) . ?

loop_
_geom_torsion_atom_site_label_1
_geom_torsion_atom_site_label_2
_geom_torsion_atom_site_label_3
_geom_torsion_atom_site_label_4
_geom_torsion
_geom_torsion_site_symmetry_1
_geom_torsion_site_symmetry_2
_geom_torsion_site_symmetry_3
_geom_torsion_site_symmetry_4
_geom_torsion_publ_flag
U1 N2 C1 C10 -170.7(6) . . . . ?
U1 N2 C7 C2 -8.2(8) . . . . ?
U1 N2 C7 C21 171.5(5) . . . . ?
U1 N3 C2 C7 9.2(9) . . . . ?
U1 N3 C2 C18 -171.3(5) . . . . ?
U1 N3 C4 C16 169.4(7) . . . . ?
U2 O10 C25 O11 -13.7(18) . . . . ?
U2 N1 C5 C12 177.4(7) . . . . ?
U2 N1 C15 C13 0.9(9) . . . . ?
U2 N1 C15 C26 -179.6(5) . . . . ?
U2 N5 C13 C15 4.3(8) . . . . ?
U2 N5 C13 C28 -174.7(5) . . . . ?
U2 N5 C14 C37 173.5(6) . . . . ?
U3 O11 C25 O10 -26.2(16) . . . . ?
U3 N4 C9 C6 10.5(8) . . . . ?
U3 N4 C9 C29 -173.1(5) . . . . ?
U3 N4 C17 C35 174.8(8) . . . . ?
U3 N6 C6 C8 169.7(5) . . . . ?
U3 N6 C6 C9 -13.1(8) . . . . ?
U3 N6 C19 C11 -169.1(6) . . . . ?
N1 C5 C12 C23 1.6(14) . . . . ?
N1 C15 C26 C23 2.8(11) . . . . ?
N1 C15 C26 C34 -175.7(7) . . . . ?
N2 C1 C10 C24 -2.1(13) . . . . ?
N2 C7 C21 C24 0.6(11) . . . . ?
N2 C7 C21 C36 179.3(7) . . . . ?
N3 C2 C7 N2 -0.7(10) . . . . ?
N3 C2 C7 C21 179.6(7) . . . . ?
N3 C2 C18 C20 0.7(11) . . . . ?
N3 C2 C18 C31 -179.1(7) . . . . ?
N3 C4 C16 C20 2.4(14) . . . . ?
N4 C9 C29 C30 178.9(7) . . . . ?
N4 C9 C29 C33 -2.0(11) . . . . ?
N4 C17 C35 C33 -1.2(15) . . . . ?
N5 C13 C15 N1 -3.4(10) . . . . ?
N5 C13 C15 C26 177.1(6) . . . . ?
N5 C13 C28 C27 -179.8(6) . . . . ?
N5 C13 C28 C32 2.1(10) . . . . ?
N5 C14 C37 C32 0.2(12) . . . . ?
N6 C6 C8 C3 0.4(11) . . . . ?
N6 C6 C8 C22 178.3(7) . . . . ?
N6 C6 C9 N4 2.0(10) . . . . ?
N6 C6 C9 C29 -174.5(6) . . . . ?
C1 N2 C7 C2 178.6(7) . . . . ?
C1 N2 C7 C21 -1.6(10) . . . . ?
C1 C10 C24 C21 1.0(12) . . . . ?
C2 N3 C4 C16 -2.1(12) . . . . ?
C2 C7 C21 C24 -179.6(7) . . . . ?
C2 C7 C21 C36 -1.0(11) . . . . ?
C2 C18 C20 C16 -0.4(13) . . . . ?
C2 C18 C31 C36 0.0(12) . . . . ?
C3 C8 C22 C30 174.8(8) . . . . ?
C3 C11 C19 N6 -0.8(13) . . . . ?
C4 N3 C2 C7 -179.0(7) . . . . ?
C4 N3 C2 C18 0.6(11) . . . . ?
C4 C16 C20 C18 -1.1(14) . . . . ?
C5 N1 C15 C13 178.6(7) . . . . ?
C5 N1 C15 C26 -2.0(11) . . . . ?
C5 C12 C23 C26 -0.7(13) . . . . ?
C6 N6 C19 C11 1.0(11) . . . . ?
C6 C8 C22 C30 -3.1(11) . . . . ?
C6 C9 C29 C30 -4.8(10) . . . . ?
C6 C9 C29 C33 174.4(7) . . . . ?
C7 N2 C1 C10 2.4(12) . . . . ?
C7 C2 C18 C20 -179.8(7) . . . . ?
C7 C2 C18 C31 0.4(11) . . . . ?
C7 C21 C24 C10 -0.3(12) . . . . ?
C7 C21 C36 C31 1.4(12) . . . . ?
C8 C3 C11 C19 0.3(12) . . . . ?
C8 C6 C9 N4 179.3(6) . . . . ?
C8 C6 C9 C29 2.8(10) . . . . ?
C8 C22 C30 C29 1.1(12) . . . . ?
C9 N4 C17 C35 -2.2(13) . . . . ?
C9 C6 C8 C3 -176.8(7) . . . . ?
C9 C6 C8 C22 1.1(10) . . . . ?
C9 C29 C30 C22 2.9(11) . . . . ?
C9 C29 C33 C35 -1.6(12) . . . . ?
C11 C3 C8 C6 -0.1(11) . . . . ?
C11 C3 C8 C22 -178.0(7) . . . . ?
C12 C23 C26 C15 -1.4(12) . . . . ?
C12 C23 C26 C34 177.1(8) . . . . ?
C13 N5 C14 C37 0.0(11) . . . . ?
C13 C15 C26 C23 -177.8(7) . . . . ?
C13 C15 C26 C34 3.7(11) . . . . ?
C13 C28 C32 C37 -1.8(11) . . . . ?
C14 N5 C13 C15 177.8(7) . . . . ?
C14 N5 C13 C28 -1.2(10) . . . . ?
C15 N1 C5 C12 -0.2(13) . . . . ?
C15 C13 C28 C27 1.2(10) . . . . ?
C15 C13 C28 C32 -176.9(6) . . . . ?
C15 C26 C34 C27 -1.0(12) . . . . ?
C17 N4 C9 C6 -172.6(7) . . . . ?
C17 N4 C9 C29 3.8(11) . . . . ?
C18 C2 C7 N2 179.8(7) . . . . ?
C18 C2 C7 C21 0.1(11) . . . . ?
C18 C31 C36 C21 -0.9(13) . . . . ?
C19 N6 C6 C8 -0.8(10) . . . . ?
C19 N6 C6 C9 176.5(7) . . . . ?
C20 C18 C31 C36 -179.7(8) . . . . ?
C23 C26 C34 C27 -179.4(8) . . . . ?
C24 C21 C36 C31 -180.0(8) . . . . ?
C27 C28 C32 C37 -179.9(7) . . . . ?
C28 C13 C15 N1 175.6(6) . . . . ?
C28 C13 C15 C26 -3.8(10) . . . . ?
C28 C27 C34 C26 -1.7(12) . . . . ?
C28 C32 C37 C14 0.7(12) . . . . ?
C29 C33 C35 C17 3.1(14) . . . . ?
C30 C29 C33 C35 177.6(8) . . . . ?
C31 C18 C20 C16 179.3(8) . . . . ?
C33 C29 C30 C22 -176.2(8) . . . . ?
C34 C27 C28 C13 1.6(11) . . . . ?
C34 C27 C28 C32 179.6(7) . . . . ?
C36 C21 C24 C10 -178.9(8) . . . . ?

loop_
_smtbx_masks_void_nr
_smtbx_masks_void_average_x
_smtbx_masks_void_average_y
_smtbx_masks_void_average_z
_smtbx_masks_void_volume
_smtbx_masks_void_count_electrons
_smtbx_masks_void_content
1 0.070 0.000 -0.646 764.3 377.3 ?
